data_2220642
loop_
_publ_author_name
'Soleimannejad, Janet'
'Aghabozorg, Hossein'
'Morsali, Ali'
'Hemmati, Foruzan'
'Manteghi, Faranak'

_publ_section_title
;
 4,4'-Bipyridinium bis(2-carboxypyridine-3-carboxylate)
;
_journal_coeditor_code SU2083
_journal_issue 1
_journal_name_full 'Acta Crystallographica Section E'
_journal_page_first o153
_journal_paper_doi 10.1107/S1600536808042220
_journal_volume 65
_journal_year 2009
_chemical_formula_iupac 'C10 H10 N2 2+, 2C7 H4 N O4 -'
_chemical_formula_moiety 'C10 H10 N2 2+, 2(C7 H4 N O4 -)'
_chemical_formula_sum 'C24 H18 N4 O8'
_chemical_formula_weight 490.42
_chemical_name_systematic
;
4,4'-Bipyridinium bis(2-carboxypyridine-3-carboxylate)
;
_space_group_IT_number 14
_symmetry_cell_setting monoclinic
_symmetry_space_group_name_Hall '-P 2yn'
_symmetry_space_group_name_H-M 'P 1 21/n 1'
_atom_sites_solution_hydrogens geom
_atom_sites_solution_primary direct
_atom_sites_solution_secondary difmap
_audit_creation_method SHELXL-97
_cell_angle_alpha 90.00
_cell_angle_beta 106.310(2)
_cell_angle_gamma 90.00
_cell_formula_units_Z 2
_cell_length_a 6.6675(2)
_cell_length_b 13.7755(5)
_cell_length_c 11.5887(4)
_cell_measurement_reflns_used 7505
_cell_measurement_temperature 120(2)
_cell_measurement_theta_max 27.48
_cell_measurement_theta_min 2.35
_cell_volume 1021.57(6)
_computing_cell_refinement 'SAINT (Bruker, 2007)'
_computing_data_collection 'SMART (Bruker, 2007)'
_computing_data_reduction 'SAINT (Bruker, 2007)'
_computing_molecular_graphics 'SHELXTL (Sheldrick, 2008)'
_computing_publication_material 'SHELXTL (Sheldrick, 2008)'
_computing_structure_refinement 'SHELXL97 (Sheldrick, 2008)'
_computing_structure_solution 'SHELXS97 (Sheldrick, 2008)'
_diffrn_ambient_temperature 120(2)
_diffrn_measured_fraction_theta_full 1.000
_diffrn_measured_fraction_theta_max 0.997
_diffrn_measurement_device_type 'Bruker SMART CCD area-detector'
_diffrn_measurement_method '\f and \w'
_diffrn_radiation_monochromator graphite
_diffrn_radiation_source 'fine-focus sealed tube'
_diffrn_radiation_type MoK\a
_diffrn_radiation_wavelength 0.71073
_diffrn_reflns_av_R_equivalents 0.0284
_diffrn_reflns_av_sigmaI/netI 0.0158
_diffrn_reflns_limit_h_max 8
_diffrn_reflns_limit_h_min -8
_diffrn_reflns_limit_k_max 17
_diffrn_reflns_limit_k_min -17
_diffrn_reflns_limit_l_max 14
_diffrn_reflns_limit_l_min -14
_diffrn_reflns_number 18931
_diffrn_reflns_theta_full 25.00
_diffrn_reflns_theta_max 27.46
_diffrn_reflns_theta_min 2.35
_diffrn_standards_decay_% 0
_diffrn_standards_number 0
_exptl_absorpt_coefficient_mu 0.122
_exptl_absorpt_correction_T_max 0.9879
_exptl_absorpt_correction_T_min 0.9042
_exptl_absorpt_correction_type multi-scan
_exptl_absorpt_process_details '(SADABS; Bruker, 2001)'
_exptl_crystal_colour yellow
_exptl_crystal_density_diffrn 1.594
_exptl_crystal_density_method 'not measured'
_exptl_crystal_description block
_exptl_crystal_F_000 508
_exptl_crystal_size_max 0.33
_exptl_crystal_size_mid 0.25
_exptl_crystal_size_min 0.10
_refine_diff_density_max 0.314
_refine_diff_density_min -0.283
_refine_ls_extinction_method none
_refine_ls_goodness_of_fit_ref 1.047
_refine_ls_hydrogen_treatment constr
_refine_ls_matrix_type full
_refine_ls_number_parameters 163
_refine_ls_number_reflns 2327
_refine_ls_number_restraints 0
_refine_ls_restrained_S_all 1.047
_refine_ls_R_factor_all 0.0407
_refine_ls_R_factor_gt 0.0358
_refine_ls_shift/su_max_lt 0.001
_refine_ls_shift/su_mean 0.000
_refine_ls_structure_factor_coef Fsqd
_refine_ls_weighting_details 'calc w=1/[\s^2^(Fo^2^)+(0.0592P)^2^+0.4079P] where P=(Fo^2^+2Fc^2^)/3'
_refine_ls_weighting_scheme calc
_refine_ls_wR_factor_gt 0.1010
_refine_ls_wR_factor_ref 0.1049
_reflns_number_gt 2053
_reflns_number_total 2327
_reflns_threshold_expression I>2\s(I)
_cod_data_source_file su2083.cif
_cod_data_source_block I
_cod_original_cell_volume 1021.56(6)
_cod_original_sg_symbol_H-M 'P 21/n'
_cod_database_code 2220642
_cod_database_fobs_code 2220642

loop_
_symmetry_equiv_pos_as_xyz
'x, y, z'
'-x+1/2, y+1/2, -z+1/2'
'-x, -y, -z'
'x-1/2, -y-1/2, z-1/2'

loop_
_atom_site_type_symbol
_atom_site_label
_atom_site_fract_x
_atom_site_fract_y
_atom_site_fract_z
_atom_site_U_iso_or_equiv
_atom_site_adp_type
_atom_site_calc_flag
_atom_site_refinement_flags
_atom_site_occupancy
_atom_site_disorder_assembly
_atom_site_disorder_group
N N1 0.27652(15) 0.50895(8) 0.56149(9) 0.0150(2) Uani d . 1 . .
N N2 0.15565(15) 0.51345(8) 0.31494(9) 0.0165(2) Uani d . 1 . .
H H2A 0.1890 0.5153 0.3913 0.020 Uiso d R 1 . .
O O1 0.38783(15) 0.30360(6) 0.50820(8) 0.0223(2) Uani d . 1 . .
O O2 0.08964(13) 0.29549(6) 0.56245(7) 0.0182(2) Uani d . 1 . .
O O3 0.45903(15) 0.26665(6) 0.77965(8) 0.0227(2) Uani d . 1 . .
O O4 0.47246(15) 0.35410(6) 0.94390(8) 0.0224(2) Uani d . 1 . .
H H4A 0.5120 0.2999 0.9777 0.027 Uiso d R 1 . .
C C1 0.31214(17) 0.42864(8) 0.63036(10) 0.0135(2) Uani d . 1 . .
C C2 0.38515(17) 0.43413(8) 0.75593(10) 0.0137(2) Uani d . 1 . .
C C3 0.41707(18) 0.52530(9) 0.80969(11) 0.0155(3) Uani d . 1 . .
H H3 0.4647 0.5310 0.8947 0.019 Uiso calc R 1 . .
C C4 0.37892(18) 0.60781(9) 0.73843(11) 0.0166(3) Uani d . 1 . .
H H4 0.3994 0.6707 0.7735 0.020 Uiso calc R 1 . .
C C5 0.31027(18) 0.59644(9) 0.61490(11) 0.0161(3) Uani d . 1 . .
H H5 0.2860 0.6528 0.5658 0.019 Uiso calc R 1 . .
C C6 0.26464(18) 0.33299(9) 0.56194(10) 0.0151(3) Uani d . 1 . .
C C7 0.44097(18) 0.34292(8) 0.82870(10) 0.0148(2) Uani d . 1 . .
C C8 0.13421(18) 0.59568(9) 0.25032(11) 0.0177(3) Uani d . 1 . .
H H8 0.1612 0.6565 0.2904 0.021 Uiso calc R 1 . .
C C9 0.07338(19) 0.59273(9) 0.12624(11) 0.0170(3) Uani d . 1 . .
H H9 0.0595 0.6512 0.0812 0.020 Uiso calc R 1 . .
C C10 0.03217(17) 0.50302(9) 0.06698(10) 0.0148(3) Uani d . 1 . .
C C11 0.05390(19) 0.41949(9) 0.13730(11) 0.0180(3) Uani d . 1 . .
H H11 0.0250 0.3576 0.1002 0.022 Uiso calc R 1 . .
C C12 0.11771(19) 0.42708(9) 0.26137(11) 0.0187(3) Uani d . 1 . .
H H12 0.1347 0.3699 0.3090 0.022 Uiso calc R 1 . .

loop_
_atom_site_aniso_label
_atom_site_aniso_U_11
_atom_site_aniso_U_22
_atom_site_aniso_U_33
_atom_site_aniso_U_12
_atom_site_aniso_U_13
_atom_site_aniso_U_23
N1 0.0158(5) 0.0161(5) 0.0131(5) 0.0009(4) 0.0039(4) 0.0014(4)
N2 0.0177(5) 0.0207(5) 0.0106(5) -0.0012(4) 0.0032(4) 0.0010(4)
O1 0.0308(5) 0.0181(5) 0.0215(5) 0.0006(4) 0.0130(4) -0.0027(3)
O2 0.0197(4) 0.0178(4) 0.0156(4) -0.0025(3) 0.0026(3) -0.0045(3)
O3 0.0355(5) 0.0131(4) 0.0151(4) 0.0017(4) 0.0002(4) -0.0007(3)
O4 0.0375(5) 0.0165(5) 0.0118(4) 0.0072(4) 0.0045(4) 0.0034(3)
C1 0.0128(5) 0.0142(5) 0.0136(5) 0.0006(4) 0.0038(4) 0.0009(4)
C2 0.0137(5) 0.0143(6) 0.0129(5) 0.0005(4) 0.0036(4) 0.0002(4)
C3 0.0163(5) 0.0170(6) 0.0128(5) 0.0008(4) 0.0035(4) -0.0006(4)
C4 0.0183(6) 0.0137(6) 0.0174(6) 0.0001(4) 0.0045(5) -0.0016(4)
C5 0.0164(6) 0.0139(6) 0.0180(6) 0.0015(4) 0.0048(4) 0.0032(4)
C6 0.0207(6) 0.0143(6) 0.0084(5) 0.0023(4) 0.0012(4) 0.0020(4)
C7 0.0147(5) 0.0152(6) 0.0130(5) -0.0013(4) 0.0013(4) 0.0000(4)
C8 0.0200(6) 0.0170(6) 0.0163(6) -0.0001(4) 0.0052(5) -0.0002(4)
C9 0.0190(6) 0.0165(6) 0.0153(6) 0.0009(4) 0.0046(4) 0.0027(4)
C10 0.0120(5) 0.0187(6) 0.0135(6) -0.0009(4) 0.0034(4) 0.0016(4)
C11 0.0218(6) 0.0165(6) 0.0146(6) -0.0036(5) 0.0033(5) 0.0001(4)
C12 0.0213(6) 0.0184(6) 0.0156(6) -0.0028(5) 0.0037(5) 0.0035(5)

loop_
_atom_type_symbol
_atom_type_description
_atom_type_scat_dispersion_real
_atom_type_scat_dispersion_imag
_atom_type_scat_source
C C 0.0033 0.0016 'International Tables Vol C Tables 4.2.6.8 and 6.1.1.4'
H H 0.0000 0.0000 'International Tables Vol C Tables 4.2.6.8 and 6.1.1.4'
N N 0.0061 0.0033 'International Tables Vol C Tables 4.2.6.8 and 6.1.1.4'
O O 0.0106 0.0060 'International Tables Vol C Tables 4.2.6.8 and 6.1.1.4'

loop_
_geom_angle_atom_site_label_1
_geom_angle_atom_site_label_2
_geom_angle_atom_site_label_3
_geom_angle_site_symmetry_1
_geom_angle_site_symmetry_3
_geom_angle
_geom_angle_publ_flag
C5 N1 C1 . . 119.02(10) ?
C12 N2 C8 . . 121.10(10) ?
C12 N2 H2A . . 118.2 ?
C8 N2 H2A . . 120.7 ?
C7 O4 H4A . . 108.0 ?
N1 C1 C2 . . 121.58(10) ?
N1 C1 C6 . . 115.20(10) ?
C2 C1 C6 . . 123.21(10) ?
C3 C2 C1 . . 118.59(10) ?
C3 C2 C7 . . 121.43(10) ?
C1 C2 C7 . . 119.84(10) ?
C4 C3 C2 . . 119.61(11) ?
C4 C3 H3 . . 120.2 ?
C2 C3 H3 . . 120.2 ?
C5 C4 C3 . . 118.40(11) ?
C5 C4 H4 . . 120.8 ?
C3 C4 H4 . . 120.8 ?
N1 C5 C4 . . 122.79(11) ?
N1 C5 H5 . . 118.6 ?
C4 C5 H5 . . 118.6 ?
O1 C6 O2 . . 127.57(11) ?
O1 C6 C1 . . 118.49(11) ?
O2 C6 C1 . . 113.81(10) ?
O3 C7 O4 . . 124.97(11) ?
O3 C7 C2 . . 120.13(10) ?
O4 C7 C2 . . 114.88(10) ?
N2 C8 C9 . . 120.66(11) ?
N2 C8 H8 . . 119.7 ?
C9 C8 H8 . . 119.7 ?
C8 C9 C10 . . 119.71(11) ?
C8 C9 H9 . . 120.1 ?
C10 C9 H9 . . 120.1 ?
C11 C10 C9 . . 117.85(11) ?
C11 C10 C10 . 3_565 120.96(13) ?
C9 C10 C10 . 3_565 121.19(13) ?
C12 C11 C10 . . 119.75(11) ?
C12 C11 H11 . . 120.1 ?
C10 C11 H11 . . 120.1 ?
N2 C12 C11 . . 120.93(11) ?
N2 C12 H12 . . 119.5 ?
C11 C12 H12 . . 119.5 ?

loop_
_geom_bond_atom_site_label_1
_geom_bond_atom_site_label_2
_geom_bond_site_symmetry_2
_geom_bond_distance
_geom_bond_publ_flag
N1 C5 . 1.3446(15) ?
N1 C1 . 1.3457(15) ?
N2 C12 . 1.3330(16) ?
N2 C8 . 1.3432(16) ?
N2 H2A . 0.8501 ?
O1 C6 . 1.2303(15) ?
O2 C6 . 1.2775(15) ?
O3 C7 . 1.2165(15) ?
O4 C7 . 1.3009(14) ?
O4 H4A . 0.8501 ?
C1 C2 . 1.4009(16) ?
C1 C6 . 1.5245(16) ?
C2 C3 . 1.3915(16) ?
C2 C7 . 1.5007(15) ?
C3 C4 . 1.3857(16) ?
C3 H3 . 0.9500 ?
C4 C5 . 1.3840(17) ?
C4 H4 . 0.9500 ?
C5 H5 . 0.9500 ?
C8 C9 . 1.3807(17) ?
C8 H8 . 0.9500 ?
C9 C10 . 1.4030(17) ?
C9 H9 . 0.9500 ?
C10 C11 . 1.3938(17) ?
C10 C10 3_565 1.492(2) ?
C11 C12 . 1.3841(17) ?
C11 H11 . 0.9500 ?
C12 H12 . 0.9500 ?

loop_
_geom_hbond_atom_site_label_D
_geom_hbond_atom_site_label_H
_geom_hbond_atom_site_label_A
_geom_hbond_site_symmetry_A
_geom_hbond_distance_DH
_geom_hbond_distance_HA
_geom_hbond_distance_DA
_geom_hbond_angle_DHA
N2 H2A N1 . 0.85 1.90 2.7430(14) 174.9
O4 H4A O2 4_666 0.85 1.64 2.4782(12) 170.9
C3 H3 O4 3_667 0.95 2.40 3.2055(15) 143.0
C4 H4 O2 2_556 0.95 2.55 3.4324(15) 155.0
C9 H9 O1 2_555 0.95 2.41 3.3405(15) 166.0
C11 H11 O1 4_565 0.95 2.52 3.4610(15) 170.0
C12 H12 O3 4_565 0.95 2.19 2.9004(15) 131.0

loop_
_geom_torsion_atom_site_label_1
_geom_torsion_atom_site_label_2
_geom_torsion_atom_site_label_3
_geom_torsion_atom_site_label_4
_geom_torsion_site_symmetry_1
_geom_torsion_site_symmetry_2
_geom_torsion_site_symmetry_3
_geom_torsion_site_symmetry_4
_geom_torsion
_geom_torsion_publ_flag
C5 N1 C1 C2 . . . . -0.59(17) ?
C5 N1 C1 C6 . . . . 178.63(10) ?
N1 C1 C2 C3 . . . . 1.26(17) ?
C6 C1 C2 C3 . . . . -177.90(10) ?
N1 C1 C2 C7 . . . . -174.57(10) ?
C6 C1 C2 C7 . . . . 6.27(17) ?
C1 C2 C3 C4 . . . . -0.83(17) ?
C7 C2 C3 C4 . . . . 174.93(11) ?
C2 C3 C4 C5 . . . . -0.21(17) ?
C1 N1 C5 C4 . . . . -0.53(18) ?
C3 C4 C5 N1 . . . . 0.93(18) ?
N1 C1 C6 O1 . . . . 75.36(14) ?
C2 C1 C6 O1 . . . . -105.43(13) ?
N1 C1 C6 O2 . . . . -100.72(12) ?
C2 C1 C6 O2 . . . . 78.49(14) ?
C3 C2 C7 O3 . . . . -162.59(11) ?
C1 C2 C7 O3 . . . . 13.12(17) ?
C3 C2 C7 O4 . . . . 15.52(16) ?
C1 C2 C7 O4 . . . . -168.77(11) ?
C12 N2 C8 C9 . . . . -0.43(18) ?
N2 C8 C9 C10 . . . . 0.43(18) ?
C8 C9 C10 C11 . . . . 0.31(18) ?
C8 C9 C10 C10 . . . 3_565 -179.48(13) ?
C9 C10 C11 C12 . . . . -1.05(18) ?
C10 C10 C11 C12 3_565 . . . 178.75(13) ?
C8 N2 C12 C11 . . . . -0.34(18) ?
C10 C11 C12 N2 . . . . 1.09(19) ?
